data_7135494
loop_
_publ_author_name
'Meena, Shivam A.'
'Thakur, Deepika'
'Tripathi, Surya P.'
'Ranjan, Rahul'
'Verma, Akhilesh K.'

_publ_section_title
;
 Photocatalytic oxidative cyclopropanation of aza-1,6-enynes: construction
 of 3-aza-bicyclo[3.1.0]hexane derivatives.
;
_journal_issue 8
_journal_name_full 'Chemical communications (Cambridge, England)'
_journal_page_first 2641
_journal_page_last 2645
_journal_paper_doi 10.1039/d5cc04935k
_journal_volume 62
_journal_year 2026
_chemical_formula_moiety 'C19 H15 N O3'
_chemical_formula_sum 'C19 H15 N O3'
_chemical_formula_weight 305.32
_space_group_crystal_system orthorhombic
_space_group_IT_number 29
_space_group_name_Hall 'P 2c -2ac'
_space_group_name_H-M_alt 'P c a 21'
_atom_sites_solution_hydrogens geom
_atom_sites_solution_primary dual
_audit_creation_date 2025-03-04
_audit_creation_method
;
Olex2 1.5
(compiled 2023.03.06 svn.rbb2c1857 for OlexSys, GUI svn.r6748)
;
_audit_update_record
;
2025-03-05 deposited with the CCDC.	2025-12-17 downloaded from the CCDC.
;
_cell_angle_alpha 90
_cell_angle_beta 90
_cell_angle_gamma 90
_cell_formula_units_Z 8
_cell_length_a 21.5147(16)
_cell_length_b 5.6766(5)
_cell_length_c 24.744(2)
_cell_measurement_reflns_used 2644
_cell_measurement_temperature 158(11)
_cell_measurement_theta_max 27.5770
_cell_measurement_theta_min 2.0520
_cell_volume 3022.0(4)
_computing_cell_refinement 'CrysAlisPro 1.171.42.49 (Rigaku OD, 2022)'
_computing_data_collection 'CrysAlisPro 1.171.42.49 (Rigaku OD, 2022)'
_computing_data_reduction 'CrysAlisPro 1.171.42.49 (Rigaku OD, 2022)'
_computing_molecular_graphics 'Olex2 1.5 (Dolomanov et al., 2009)'
_computing_publication_material 'Olex2 1.5 (Dolomanov et al., 2009)'
_computing_structure_refinement 'SHELXL 2016/4 (Sheldrick, 2015)'
_computing_structure_solution 'SHELXT 2014/5 (Sheldrick, 2014)'
_diffrn_ambient_environment N~2~
_diffrn_ambient_temperature 158(11)
_diffrn_detector 'Hybrid Pixel Array Detector'
_diffrn_detector_area_resol_mean 10.0000
_diffrn_detector_type HyPix
_diffrn_measured_fraction_theta_full 1.000
_diffrn_measured_fraction_theta_max 0.999
_diffrn_measurement_details
;
List of Runs (angles in degrees, time in seconds):

  # Type    Start    End  Width  t~exp~   \w     \q     \k     \f   Frames
#--------------------------------------------------------------------------
  1  \w     -5.00  79.00   0.50    3.50    --    6.31  57.00  30.00  168
  2  \w     51.00  78.00   0.50    3.50    --    6.31  30.00 140.00   54
  3  \w      8.00  37.00   0.50    3.50    --    6.31  30.00 140.00   58
  4  \w    -23.00  11.00   0.50    3.50    --   -5.22 -99.00 -60.00   68
;
_diffrn_measurement_device 'four-circle diffractometer'
_diffrn_measurement_device_type 'XtaLAB Synergy, Single source at home/near, HyPix'
_diffrn_measurement_method '\w scans'
_diffrn_orient_matrix_type 'CrysAlisPro convention (1999,Acta A55,543-557)'
_diffrn_orient_matrix_UB_11 0.0248035000
_diffrn_orient_matrix_UB_12 0.0300391000
_diffrn_orient_matrix_UB_13 -0.0103580000
_diffrn_orient_matrix_UB_21 0.0420222000
_diffrn_orient_matrix_UB_22 -0.0135088000
_diffrn_orient_matrix_UB_23 -0.0243085000
_diffrn_orient_matrix_UB_31 -0.1150265000
_diffrn_orient_matrix_UB_32 0.0015496000
_diffrn_orient_matrix_UB_33 -0.0111043000
_diffrn_radiation_monochromator mirror
_diffrn_radiation_probe x-ray
_diffrn_radiation_type 'Mo K\a'
_diffrn_radiation_wavelength 0.71073
_diffrn_reflns_av_R_equivalents 0.1103
_diffrn_reflns_av_unetI/netI 0.1105
_diffrn_reflns_Laue_measured_fraction_full 1.000
_diffrn_reflns_Laue_measured_fraction_max 0.999
_diffrn_reflns_limit_h_max 24
_diffrn_reflns_limit_h_min -26
_diffrn_reflns_limit_k_max 7
_diffrn_reflns_limit_k_min -6
_diffrn_reflns_limit_l_max 30
_diffrn_reflns_limit_l_min -30
_diffrn_reflns_number 15576
_diffrn_reflns_point_group_measured_fraction_full 0.926
_diffrn_reflns_point_group_measured_fraction_max 0.904
_diffrn_reflns_theta_full 25.242
_diffrn_reflns_theta_max 26.372
_diffrn_reflns_theta_min 1.893
_diffrn_source 'micro-focus sealed X-ray tube'
_diffrn_source_type 'PhotonJet (Mo) X-ray Source'
_exptl_absorpt_coefficient_mu 0.091
_exptl_absorpt_correction_T_max 1.00000
_exptl_absorpt_correction_T_min 0.53346
_exptl_absorpt_correction_type multi-scan
_exptl_absorpt_process_details
;
CrysAlisPro 1.171.42.49 (Rigaku Oxford Diffraction, 2022)
Empirical absorption correction using spherical harmonics,
implemented in SCALE3 ABSPACK scaling algorithm.
;
_exptl_crystal_density_diffrn 1.342
_exptl_crystal_description block
_exptl_crystal_F_000 1280
_refine_diff_density_max 0.253
_refine_diff_density_min -0.230
_refine_diff_density_rms 0.058
_refine_ls_abs_structure_details
;
 Flack x determined using 1069 quotients [(I+)-(I-)]/[(I+)+(I-)]
 (Parsons, Flack and Wagner, Acta Cryst. B69 (2013) 249-259).
;
_refine_ls_abs_structure_Flack -0.3(10)
_refine_ls_extinction_method none
_refine_ls_goodness_of_fit_ref 1.000
_refine_ls_hydrogen_treatment constr
_refine_ls_matrix_type full
_refine_ls_number_parameters 417
_refine_ls_number_reflns 5574
_refine_ls_number_restraints 1
_refine_ls_restrained_S_all 1.000
_refine_ls_R_factor_all 0.1073
_refine_ls_R_factor_gt 0.0629
_refine_ls_shift/su_max 0.000
_refine_ls_shift/su_mean 0.000
_refine_ls_structure_factor_coef Fsqd
_refine_ls_weighting_details 'w=1/[\s^2^(Fo^2^)+(0.0556P)^2^] where P=(Fo^2^+2Fc^2^)/3'
_refine_ls_weighting_scheme calc
_refine_ls_wR_factor_gt 0.1334
_refine_ls_wR_factor_ref 0.1573
_reflns_Friedel_coverage 0.764
_reflns_Friedel_fraction_full 0.848
_reflns_Friedel_fraction_max 0.803
_reflns_number_gt 3552
_reflns_number_total 5574
_reflns_threshold_expression 'I > 2\s(I)'
_cod_data_source_file d5cc04935k2.cif
_cod_data_source_block smt-618m
_cod_original_cell_volume 3022.0(5)
_cod_database_code 7135494
_shelx_shelxl_version_number 2016/4
_chemical_oxdiff_formula 'C H N O '
_chemical_oxdiff_usercomment 24-02-2025
_shelx_space_group_comment
;
The symmetry employed for this shelxl refinement is uniquely defined
by the following loop, which should always be used as a source of
symmetry information in preference to the above space-group names.
They are only intended as comments.
;
_olex2_refinement_description
;
1. Fixed Uiso
 At 1.2 times of:
  All C(H) groups, All C(H,H) groups
 At 1.5 times of:
  All C(H,H,H) groups
2.a Secondary CH2 refined with riding coordinates:
 C00L(H00A,H00B), C00R(H00C,H00D)
2.b Aromatic/amide H refined with riding coordinates:
 C00M(H00M), C00N(H00N), C00O(H00O), C00Q(H00Q), C00T(H00T), C00U(H00U),
 C00V(H00V), C00W(H00W), C00X(H00X), C00Y(H00Y), C00Z(H00Z), C011(H011),
 C012(H012), C014(H014), C015(H015), C016(H016), C017(H017), C018(H018),
 C019(H019), C01A(H01G)
2.c Idealised Me refined as rotating group:
 C010(H01D,H01E,H01F), C013(H01A,H01B,H01C)
;
_olex2_submission_special_instructions 'No special instructions were received'
_oxdiff_exptl_absorpt_empirical_details
;
Empirical correction (ABSPACK) includes:
- Absorption correction using spherical harmonics
- Frame scaling
;
_oxdiff_exptl_absorpt_empirical_full_max 1.669
_oxdiff_exptl_absorpt_empirical_full_min 0.760

loop_
_space_group_symop_operation_xyz
'x, y, z'
'-x, -y, z+1/2'
'x+1/2, -y, z'
'-x+1/2, y, z+1/2'

loop_
_atom_site_label
_atom_site_type_symbol
_atom_site_fract_x
_atom_site_fract_y
_atom_site_fract_z
_atom_site_U_iso_or_equiv
_atom_site_adp_type
_atom_site_occupancy
_atom_site_site_symmetry_order
_atom_site_calc_flag
_atom_site_refinement_flags_posn
_atom_site_refinement_flags_adp
_atom_site_refinement_flags_occupancy
_atom_site_disorder_assembly
_atom_site_disorder_group
O001 O 0.6924(2) 0.5289(8) 0.3659(2) 0.0277(13) Uani 1 1 d . . . . .
O002 O 0.59519(18) 1.6931(7) 0.53260(19) 0.0273(10) Uani 1 1 d . . . . .
O003 O 0.64967(19) 1.1890(8) 0.46594(19) 0.0294(10) Uani 1 1 d . . . . .
O004 O 0.38249(19) 1.1301(8) 0.5743(2) 0.0341(11) Uani 1 1 d . . . . .
O005 O 0.86491(19) 0.6408(8) 0.4194(2) 0.0360(12) Uani 1 1 d . . . . .
O006 O 0.5563(2) 1.0325(8) 0.6331(3) 0.0308(13) Uani 1 1 d . . . . .
N007 N 0.6551(2) 0.8463(8) 0.4155(2) 0.0228(11) Uani 1 1 d . . . . .
N008 N 0.5912(2) 1.3534(9) 0.5836(2) 0.0238(12) Uani 1 1 d . . . . .
C009 C 0.7000(3) 0.6857(10) 0.3982(3) 0.0213(13) Uani 1 1 d . . . . .
C00A C 0.5675(4) 1.5216(10) 0.5480(3) 0.0219(18) Uani 1 1 d . . . . .
C00B C 0.8223(3) 0.8298(11) 0.3427(3) 0.0276(14) Uani 1 1 d . . . . .
C00C C 0.5472(3) 1.1869(10) 0.6001(3) 0.0232(14) Uani 1 1 d . . . . .
C00D C 0.6540(2) 1.3561(11) 0.6031(3) 0.0224(14) Uani 1 1 d . . . . .
C00E C 0.5919(3) 0.8399(11) 0.3964(3) 0.0225(13) Uani 1 1 d . . . . .
C00F C 0.6785(4) 1.0192(10) 0.4500(3) 0.0225(19) Uani 1 1 d . . . . .
C00G C 0.4278(3) 1.2116(10) 0.5977(3) 0.0246(14) Uani 1 1 d . . . . .
C00H C 0.7590(3) 0.7445(10) 0.4273(3) 0.0213(14) Uani 1 1 d . . . . .
C00I C 0.4886(3) 1.2372(10) 0.5702(3) 0.0226(14) Uani 1 1 d . . . . .
C00J C 0.5008(3) 1.4570(11) 0.5353(3) 0.0211(15) Uani 1 1 d . . . . .
C00K C 0.8196(3) 0.7254(10) 0.3979(3) 0.0245(14) Uani 1 1 d . . . . .
C00L C 0.7536(3) 0.7207(10) 0.4882(3) 0.0236(14) Uani 1 1 d . . . . .
H00A H 0.716447 0.639398 0.502736 0.028 Uiso 1 1 calc R U . . .
H00B H 0.792274 0.693970 0.508952 0.028 Uiso 1 1 calc R U . . .
C00M C 0.6750(3) 1.5465(12) 0.6314(4) 0.0301(17) Uani 1 1 d . . . . .
H00M H 0.648612 1.678118 0.637271 0.036 Uiso 1 1 calc R U . . .
C00N C 0.5563(3) 0.6418(11) 0.4064(3) 0.0264(14) Uani 1 1 d . . . . .
H00N H 0.572922 0.512501 0.426064 0.032 Uiso 1 1 calc R U . . .
C00O C 0.3812(3) 1.1872(12) 0.6893(3) 0.0315(15) Uani 1 1 d . . . . .
H00O H 0.358434 1.053169 0.677638 0.038 Uiso 1 1 calc R U . . .
C00P C 0.4228(3) 1.2977(11) 0.6543(3) 0.0271(15) Uani 1 1 d . . . . .
C00Q C 0.7857(4) 1.0197(12) 0.3281(4) 0.035(2) Uani 1 1 d . . . . .
H00Q H 0.755242 1.077940 0.352465 0.042 Uiso 1 1 calc R U . . .
C00R C 0.4948(3) 1.2167(10) 0.5096(3) 0.0261(15) Uani 1 1 d . . . . .
H00C H 0.456732 1.183398 0.488534 0.031 Uiso 1 1 calc R U . . .
H00D H 0.533106 1.142777 0.495229 0.031 Uiso 1 1 calc R U . . .
C00S C 0.7443(3) 0.9596(12) 0.4629(3) 0.0241(16) Uani 1 1 d . . . . .
C00T C 0.4956(3) 0.6363(12) 0.3871(3) 0.0312(15) Uani 1 1 d . . . . .
H00T H 0.470516 0.501224 0.393100 0.037 Uiso 1 1 calc R U . . .
C00U C 0.8653(3) 0.7398(12) 0.3057(3) 0.0323(16) Uani 1 1 d . . . . .
H00U H 0.890095 0.607245 0.314966 0.039 Uiso 1 1 calc R U . . .
C00V C 0.6918(3) 1.1639(11) 0.5933(3) 0.0268(15) Uani 1 1 d . . . . .
H00V H 0.676683 1.031574 0.573821 0.032 Uiso 1 1 calc R U . . .
C00W C 0.5690(3) 1.0284(12) 0.3676(4) 0.0293(18) Uani 1 1 d . . . . .
H00W H 0.594556 1.161053 0.360405 0.035 Uiso 1 1 calc R U . . .
C00X C 0.4563(4) 1.4930(11) 0.6717(4) 0.030(2) Uani 1 1 d . . . . .
H00X H 0.485387 1.565567 0.648115 0.036 Uiso 1 1 calc R U . . .
C00Y C 0.8362(4) 1.0380(16) 0.2422(5) 0.048(2) Uani 1 1 d . . . . .
H00Y H 0.841466 1.111174 0.207968 0.058 Uiso 1 1 calc R U . . .
C00Z C 0.7528(3) 1.1688(12) 0.6126(3) 0.0310(16) Uani 1 1 d . . . . .
H00Z H 0.779762 1.039698 0.605775 0.037 Uiso 1 1 calc R U . . .
C010 C 0.4536(3) 1.6429(11) 0.5252(3) 0.0295(15) Uani 1 1 d . . . . .
H01D H 0.446690 1.733030 0.558413 0.044 Uiso 1 1 calc R U . . .
H01E H 0.414530 1.569631 0.513739 0.044 Uiso 1 1 calc R U . . .
H01F H 0.468527 1.748723 0.496693 0.044 Uiso 1 1 calc R U . . .
C011 C 0.7354(3) 1.5463(13) 0.6514(4) 0.037(2) Uani 1 1 d . . . . .
H011 H 0.749903 1.676077 0.672124 0.044 Uiso 1 1 calc R U . . .
C012 C 0.3734(3) 1.2746(14) 0.7415(3) 0.0432(18) Uani 1 1 d . . . . .
H012 H 0.345604 1.198696 0.765678 0.052 Uiso 1 1 calc R U . . .
C013 C 0.7909(3) 1.1538(11) 0.4718(3) 0.0301(15) Uani 1 1 d . . . . .
H01A H 0.791392 1.258052 0.440184 0.045 Uiso 1 1 calc R U . . .
H01B H 0.832324 1.085324 0.476872 0.045 Uiso 1 1 calc R U . . .
H01C H 0.779388 1.244413 0.503935 0.045 Uiso 1 1 calc R U . . .
C014 C 0.7739(3) 1.3594(12) 0.6414(3) 0.0372(18) Uani 1 1 d . . . . .
H014 H 0.815479 1.361617 0.654398 0.045 Uiso 1 1 calc R U . . .
C015 C 0.8715(3) 0.8448(14) 0.2556(3) 0.0422(19) Uani 1 1 d . . . . .
H015 H 0.900440 0.783091 0.230252 0.051 Uiso 1 1 calc R U . . .
C016 C 0.5085(4) 1.0226(12) 0.3493(4) 0.037(2) Uani 1 1 d . . . . .
H016 H 0.492029 1.152844 0.329872 0.045 Uiso 1 1 calc R U . . .
C017 C 0.7934(3) 1.1254(15) 0.2781(3) 0.0443(19) Uani 1 1 d . . . . .
H017 H 0.768946 1.258566 0.268568 0.053 Uiso 1 1 calc R U . . .
C018 C 0.4717(3) 0.8277(12) 0.3591(3) 0.0358(17) Uani 1 1 d . . . . .
H018 H 0.429940 0.824722 0.346634 0.043 Uiso 1 1 calc R U . . .
C019 C 0.4473(3) 1.5825(14) 0.7233(3) 0.0416(18) Uani 1 1 d . . . . .
H019 H 0.469336 1.718742 0.734682 0.050 Uiso 1 1 calc R U . . .
C01A C 0.4061(4) 1.4725(15) 0.7581(5) 0.044(2) Uani 1 1 d . . . . .
H01G H 0.400255 1.532756 0.793584 0.053 Uiso 1 1 calc R U . . .

loop_
_atom_site_aniso_label
_atom_site_aniso_U_11
_atom_site_aniso_U_22
_atom_site_aniso_U_33
_atom_site_aniso_U_23
_atom_site_aniso_U_13
_atom_site_aniso_U_12
O001 0.027(2) 0.029(3) 0.027(3) -0.006(2) 0.000(3) 0.0004(19)
O002 0.027(2) 0.025(2) 0.030(3) 0.000(2) -0.004(2) -0.0051(18)
O003 0.031(2) 0.029(2) 0.028(3) -0.004(2) 0.001(2) 0.005(2)
O004 0.021(2) 0.046(3) 0.036(3) -0.008(2) 0.002(2) -0.008(2)
O005 0.023(2) 0.046(3) 0.039(3) 0.012(3) 0.001(2) 0.006(2)
O006 0.026(2) 0.033(3) 0.033(4) 0.009(2) 0.001(3) -0.001(2)
N007 0.021(2) 0.024(3) 0.023(3) 0.000(2) -0.004(2) 0.001(2)
N008 0.019(2) 0.027(3) 0.026(3) 0.002(2) 0.005(2) -0.001(2)
C009 0.021(3) 0.024(3) 0.019(3) 0.004(3) 0.003(3) 0.000(3)
C00A 0.024(4) 0.021(4) 0.021(5) -0.004(3) 0.004(3) 0.002(3)
C00B 0.020(3) 0.033(4) 0.030(4) 0.000(3) 0.000(3) -0.001(3)
C00C 0.022(3) 0.022(3) 0.025(4) -0.006(3) 0.004(3) 0.005(3)
C00D 0.015(3) 0.029(3) 0.024(3) 0.007(3) -0.001(2) -0.003(2)
C00E 0.020(3) 0.032(3) 0.015(3) 0.000(3) 0.002(2) 0.001(3)
C00F 0.027(4) 0.020(4) 0.020(5) 0.005(3) 0.003(3) 0.001(3)
C00G 0.022(3) 0.021(3) 0.031(4) -0.001(3) 0.001(3) 0.001(2)
C00H 0.023(3) 0.019(3) 0.022(4) -0.001(2) 0.006(3) 0.001(2)
C00I 0.023(3) 0.024(3) 0.021(4) -0.004(3) -0.002(3) 0.002(2)
C00J 0.017(3) 0.021(3) 0.025(4) -0.002(3) 0.002(3) 0.001(3)
C00K 0.022(3) 0.024(3) 0.027(4) 0.002(3) 0.001(3) -0.003(2)
C00L 0.024(3) 0.027(3) 0.020(3) 0.001(3) 0.001(3) 0.002(3)
C00M 0.025(3) 0.030(3) 0.035(5) 0.003(4) -0.002(4) 0.000(3)
C00N 0.027(3) 0.027(3) 0.025(4) 0.003(3) 0.001(3) -0.001(3)
C00O 0.028(3) 0.037(4) 0.030(4) 0.000(3) 0.002(3) 0.002(3)
C00P 0.020(3) 0.034(3) 0.027(4) 0.000(3) -0.003(3) 0.004(3)
C00Q 0.031(4) 0.040(5) 0.034(6) 0.008(3) -0.002(4) -0.002(3)
C00R 0.025(3) 0.026(3) 0.028(4) -0.006(3) 0.001(3) 0.002(3)
C00S 0.021(3) 0.030(3) 0.022(4) 0.002(3) 0.002(3) -0.001(3)
C00T 0.022(3) 0.038(4) 0.034(4) 0.000(3) 0.003(3) -0.005(3)
C00U 0.019(3) 0.043(4) 0.034(4) -0.005(3) -0.003(3) -0.002(3)
C00V 0.024(3) 0.030(3) 0.026(4) 0.001(3) 0.001(3) -0.001(3)
C00W 0.026(4) 0.030(4) 0.032(5) 0.006(3) -0.006(4) -0.002(3)
C00X 0.027(4) 0.040(5) 0.023(5) -0.002(3) -0.001(3) -0.005(3)
C00Y 0.047(5) 0.073(6) 0.024(6) 0.007(4) -0.004(4) -0.006(4)
C00Z 0.023(3) 0.036(4) 0.034(4) 0.003(3) 0.000(3) 0.006(3)
C010 0.022(3) 0.028(3) 0.039(4) -0.002(3) -0.004(3) 0.002(3)
C011 0.028(4) 0.035(4) 0.047(6) 0.003(4) -0.011(4) -0.005(3)
C012 0.037(4) 0.060(5) 0.032(4) 0.001(4) 0.001(3) -0.009(4)
C013 0.024(3) 0.029(4) 0.036(4) 0.000(3) 0.000(3) -0.004(3)
C014 0.021(3) 0.040(4) 0.050(5) 0.007(4) -0.011(3) -0.002(3)
C015 0.025(3) 0.077(6) 0.025(4) -0.005(4) 0.001(3) -0.009(4)
C016 0.036(4) 0.036(4) 0.040(6) 0.002(3) -0.010(4) 0.008(3)
C017 0.043(4) 0.054(5) 0.035(4) 0.009(4) -0.004(4) 0.000(4)
C018 0.021(3) 0.041(4) 0.046(5) -0.007(3) -0.002(3) 0.003(3)
C019 0.048(4) 0.044(4) 0.033(4) -0.013(3) -0.009(4) -0.004(4)
C01A 0.040(5) 0.068(6) 0.024(5) -0.006(4) 0.004(4) -0.003(4)

loop_
_atom_type_symbol
_atom_type_description
_atom_type_scat_dispersion_real
_atom_type_scat_dispersion_imag
_atom_type_scat_source
C C 0.0033 0.0016 'International Tables Vol C Tables 4.2.6.8 and 6.1.1.4'
H H 0.0000 0.0000 'International Tables Vol C Tables 4.2.6.8 and 6.1.1.4'
N N 0.0061 0.0033 'International Tables Vol C Tables 4.2.6.8 and 6.1.1.4'
O O 0.0106 0.0060 'International Tables Vol C Tables 4.2.6.8 and 6.1.1.4'

loop_
_geom_angle_atom_site_label_1
_geom_angle_atom_site_label_2
_geom_angle_atom_site_label_3
_geom_angle
_geom_angle_site_symmetry_1
_geom_angle_site_symmetry_3
_geom_angle_publ_flag
C009 N007 C00E 122.5(5) . . ?
C00F N007 C009 113.4(5) . . ?
C00F N007 C00E 124.0(5) . . ?
C00A N008 C00C 113.5(5) . . ?
C00A N008 C00D 123.3(5) . . ?
C00C N008 C00D 123.2(5) . . ?
O001 C009 N007 126.2(6) . . ?
O001 C009 C00H 126.7(6) . . ?
N007 C009 C00H 107.1(5) . . ?
O002 C00A N008 124.9(7) . . ?
O002 C00A C00J 126.8(7) . . ?
N008 C00A C00J 108.2(6) . . ?
C00Q C00B C00K 121.8(7) . . ?
C00Q C00B C00U 119.4(7) . . ?
C00U C00B C00K 118.7(6) . . ?
O006 C00C N008 125.1(6) . . ?
O006 C00C C00I 127.5(6) . . ?
N008 C00C C00I 107.4(5) . . ?
C00M C00D N008 119.5(5) . . ?
C00M C00D C00V 121.4(6) . . ?
C00V C00D N008 119.1(5) . . ?
C00N C00E N007 119.0(5) . . ?
C00W C00E N007 119.3(6) . . ?
C00W C00E C00N 121.7(6) . . ?
O003 C00F N007 125.0(7) . . ?
O003 C00F C00S 126.6(7) . . ?
N007 C00F C00S 108.4(6) . . ?
O004 C00G C00I 121.4(6) . . ?
O004 C00G C00P 120.8(6) . . ?
C00I C00G C00P 117.8(5) . . ?
C009 C00H C00K 119.3(5) . . ?
C009 C00H C00L 113.1(5) . . ?
C009 C00H C00S 106.2(5) . . ?
C00K C00H C00L 122.9(5) . . ?
C00K C00H C00S 120.9(5) . . ?
C00L C00H C00S 59.1(4) . . ?
C00C C00I C00J 106.8(5) . . ?
C00C C00I C00R 113.7(5) . . ?
C00G C00I C00C 120.0(5) . . ?
C00G C00I C00J 119.2(5) . . ?
C00G C00I C00R 121.9(6) . . ?
C00R C00I C00J 59.4(4) . . ?
C00A C00J C00I 103.9(6) . . ?
C00R C00J C00A 112.7(5) . . ?
C00R C00J C00I 59.3(4) . . ?
C010 C00J C00A 120.7(5) . . ?
C010 C00J C00I 123.7(6) . . ?
C010 C00J C00R 120.9(6) . . ?
O005 C00K C00B 122.0(5) . . ?
O005 C00K C00H 121.1(6) . . ?
C00B C00K C00H 116.8(5) . . ?
C00H C00L H00A 117.6 . . ?
C00H C00L H00B 117.6 . . ?
H00A C00L H00B 114.8 . . ?
C00S C00L C00H 61.2(5) . . ?
C00S C00L H00A 117.6 . . ?
C00S C00L H00B 117.6 . . ?
C00D C00M H00M 120.3 . . ?
C00D C00M C011 119.5(7) . . ?
C011 C00M H00M 120.3 . . ?
C00E C00N H00N 120.8 . . ?
C00E C00N C00T 118.5(6) . . ?
C00T C00N H00N 120.8 . . ?
C00P C00O H00O 120.2 . . ?
C00P C00O C012 119.5(7) . . ?
C012 C00O H00O 120.2 . . ?
C00O C00P C00G 118.9(6) . . ?
C00X C00P C00G 121.0(7) . . ?
C00X C00P C00O 120.0(7) . . ?
C00B C00Q H00Q 119.9 . . ?
C00B C00Q C017 120.2(9) . . ?
C017 C00Q H00Q 119.9 . . ?
C00I C00R C00J 61.3(5) . . ?
C00I C00R H00C 117.6 . . ?
C00I C00R H00D 117.6 . . ?
C00J C00R H00C 117.6 . . ?
C00J C00R H00D 117.6 . . ?
H00C C00R H00D 114.7 . . ?
C00F C00S C00H 104.5(6) . . ?
C00F C00S C00L 114.7(6) . . ?
C00F C00S C013 119.8(6) . . ?
C00L C00S C00H 59.7(4) . . ?
C013 C00S C00H 121.9(6) . . ?
C013 C00S C00L 120.7(6) . . ?
C00N C00T H00T 119.9 . . ?
C018 C00T C00N 120.2(6) . . ?
C018 C00T H00T 119.9 . . ?
C00B C00U H00U 120.2 . . ?
C015 C00U C00B 119.6(7) . . ?
C015 C00U H00U 120.2 . . ?
C00D C00V H00V 120.8 . . ?
C00D C00V C00Z 118.5(6) . . ?
C00Z C00V H00V 120.8 . . ?
C00E C00W H00W 120.3 . . ?
C00E C00W C016 119.4(6) . . ?
C016 C00W H00W 120.3 . . ?
C00P C00X H00X 119.9 . . ?
C019 C00X C00P 120.3(8) . . ?
C019 C00X H00X 119.9 . . ?
C015 C00Y H00Y 119.9 . . ?
C017 C00Y H00Y 119.9 . . ?
C017 C00Y C015 120.3(9) . . ?
C00V C00Z H00Z 119.8 . . ?
C014 C00Z C00V 120.3(6) . . ?
C014 C00Z H00Z 119.8 . . ?
C00J C010 H01D 109.5 . . ?
C00J C010 H01E 109.5 . . ?
C00J C010 H01F 109.5 . . ?
H01D C010 H01E 109.5 . . ?
H01D C010 H01F 109.5 . . ?
H01E C010 H01F 109.5 . . ?
C00M C011 H011 120.0 . . ?
C014 C011 C00M 120.1(7) . . ?
C014 C011 H011 120.0 . . ?
C00O C012 H012 119.9 . . ?
C01A C012 C00O 120.1(8) . . ?
C01A C012 H012 119.9 . . ?
C00S C013 H01A 109.5 . . ?
C00S C013 H01B 109.5 . . ?
C00S C013 H01C 109.5 . . ?
H01A C013 H01B 109.5 . . ?
H01A C013 H01C 109.5 . . ?
H01B C013 H01C 109.5 . . ?
C00Z C014 H014 119.9 . . ?
C011 C014 C00Z 120.3(6) . . ?
C011 C014 H014 119.9 . . ?
C00U C015 H015 119.8 . . ?
C00Y C015 C00U 120.4(8) . . ?
C00Y C015 H015 119.8 . . ?
C00W C016 H016 119.9 . . ?
C00W C016 C018 120.1(7) . . ?
C018 C016 H016 119.9 . . ?
C00Q C017 H017 120.0 . . ?
C00Y C017 C00Q 120.1(8) . . ?
C00Y C017 H017 120.0 . . ?
C00T C018 H018 119.9 . . ?
C016 C018 C00T 120.1(7) . . ?
C016 C018 H018 119.9 . . ?
C00X C019 H019 120.1 . . ?
C01A C019 C00X 119.8(8) . . ?
C01A C019 H019 120.1 . . ?
C012 C01A H01G 119.9 . . ?
C019 C01A C012 120.3(10) . . ?
C019 C01A H01G 119.9 . . ?

loop_
_geom_bond_atom_site_label_1
_geom_bond_atom_site_label_2
_geom_bond_distance
_geom_bond_site_symmetry_2
_geom_bond_publ_flag
O001 C009 1.208(8) . ?
O002 C00A 1.204(8) . ?
O003 C00F 1.212(8) . ?
O004 C00G 1.226(7) . ?
O005 C00K 1.209(7) . ?
O006 C00C 1.215(8) . ?
N007 C009 1.395(7) . ?
N007 C00E 1.439(7) . ?
N007 C00F 1.394(9) . ?
N008 C00A 1.396(9) . ?
N008 C00C 1.397(7) . ?
N008 C00D 1.435(7) . ?
C009 C00H 1.497(8) . ?
C00A C00J 1.514(11) . ?
C00B C00K 1.489(9) . ?
C00B C00Q 1.383(10) . ?
C00B C00U 1.398(9) . ?
C00C C00I 1.490(8) . ?
C00D C00M 1.364(10) . ?
C00D C00V 1.383(8) . ?
C00E C00N 1.383(8) . ?
C00E C00W 1.378(9) . ?
C00F C00S 1.491(11) . ?
C00G C00I 1.481(8) . ?
C00G C00P 1.487(9) . ?
C00H C00K 1.498(8) . ?
C00H C00L 1.517(9) . ?
C00H C00S 1.539(9) . ?
C00I C00J 1.540(9) . ?
C00I C00R 1.509(9) . ?
C00J C00R 1.511(9) . ?
C00J C010 1.485(9) . ?
C00L H00A 0.9900 . ?
C00L H00B 0.9900 . ?
C00L C00S 1.507(9) . ?
C00M H00M 0.9500 . ?
C00M C011 1.390(10) . ?
C00N H00N 0.9500 . ?
C00N C00T 1.391(8) . ?
C00O H00O 0.9500 . ?
C00O C00P 1.393(9) . ?
C00O C012 1.393(11) . ?
C00P C00X 1.390(9) . ?
C00Q H00Q 0.9500 . ?
C00Q C017 1.386(13) . ?
C00R H00C 0.9900 . ?
C00R H00D 0.9900 . ?
C00S C013 1.506(9) . ?
C00T H00T 0.9500 . ?
C00T C018 1.388(9) . ?
C00U H00U 0.9500 . ?
C00U C015 1.383(10) . ?
C00V H00V 0.9500 . ?
C00V C00Z 1.396(9) . ?
C00W H00W 0.9500 . ?
C00W C016 1.379(11) . ?
C00X H00X 0.9500 . ?
C00X C019 1.388(12) . ?
C00Y H00Y 0.9500 . ?
C00Y C015 1.375(12) . ?
C00Y C017 1.372(13) . ?
C00Z H00Z 0.9500 . ?
C00Z C014 1.373(10) . ?
C010 H01D 0.9800 . ?
C010 H01E 0.9800 . ?
C010 H01F 0.9800 . ?
C011 H011 0.9500 . ?
C011 C014 1.370(10) . ?
C012 H012 0.9500 . ?
C012 C01A 1.389(11) . ?
C013 H01A 0.9800 . ?
C013 H01B 0.9800 . ?
C013 H01C 0.9800 . ?
C014 H014 0.9500 . ?
C015 H015 0.9500 . ?
C016 H016 0.9500 . ?
C016 C018 1.381(10) . ?
C017 H017 0.9500 . ?
C018 H018 0.9500 . ?
C019 H019 0.9500 . ?
C019 C01A 1.385(12) . ?
C01A H01G 0.9500 . ?

loop_
_geom_torsion_atom_site_label_1
_geom_torsion_atom_site_label_2
_geom_torsion_atom_site_label_3
_geom_torsion_atom_site_label_4
_geom_torsion
_geom_torsion_site_symmetry_1
_geom_torsion_site_symmetry_2
_geom_torsion_site_symmetry_3
_geom_torsion_site_symmetry_4
_geom_torsion_publ_flag
O001 C009 C00H C00K 38.2(9) . . . . ?
O001 C009 C00H C00L -118.1(7) . . . . ?
O001 C009 C00H C00S 179.1(7) . . . . ?
O002 C00A C00J C00I -174.3(7) . . . . ?
O002 C00A C00J C00R 123.5(8) . . . . ?
O002 C00A C00J C010 -30.1(12) . . . . ?
O003 C00F C00S C00H -173.9(7) . . . . ?
O003 C00F C00S C00L 123.1(8) . . . . ?
O003 C00F C00S C013 -32.8(12) . . . . ?
O004 C00G C00I C00C -141.2(6) . . . . ?
O004 C00G C00I C00J 84.0(8) . . . . ?
O004 C00G C00I C00R 13.8(9) . . . . ?
O004 C00G C00P C00O 32.6(9) . . . . ?
O004 C00G C00P C00X -144.1(7) . . . . ?
O006 C00C C00I C00G 37.8(9) . . . . ?
O006 C00C C00I C00J 177.5(7) . . . . ?
O006 C00C C00I C00R -119.1(7) . . . . ?
N007 C009 C00H C00K -141.8(5) . . . . ?
N007 C009 C00H C00L 61.9(6) . . . . ?
N007 C009 C00H C00S -0.9(6) . . . . ?
N007 C00E C00N C00T -179.0(6) . . . . ?
N007 C00E C00W C016 180.0(8) . . . . ?
N007 C00F C00S C00H 5.6(8) . . . . ?
N007 C00F C00S C00L -57.4(9) . . . . ?
N007 C00F C00S C013 146.6(7) . . . . ?
N008 C00A C00J C00I 2.5(8) . . . . ?
N008 C00A C00J C00R -59.7(8) . . . . ?
N008 C00A C00J C010 146.7(7) . . . . ?
N008 C00C C00I C00G -141.6(5) . . . . ?
N008 C00C C00I C00J -1.9(7) . . . . ?
N008 C00C C00I C00R 61.4(6) . . . . ?
N008 C00D C00M C011 178.3(7) . . . . ?
N008 C00D C00V C00Z -179.8(6) . . . . ?
C009 N007 C00E C00N 61.3(8) . . . . ?
C009 N007 C00E C00W -117.1(7) . . . . ?
C009 N007 C00F O003 172.8(7) . . . . ?
C009 N007 C00F C00S -6.7(8) . . . . ?
C009 C00H C00K O005 -137.8(6) . . . . ?
C009 C00H C00K C00B 46.1(7) . . . . ?
C009 C00H C00L C00S -95.6(6) . . . . ?
C009 C00H C00S C00F -2.8(7) . . . . ?
C009 C00H C00S C00L 107.6(5) . . . . ?
C009 C00H C00S C013 -142.9(7) . . . . ?
C00A N008 C00C O006 -175.7(7) . . . . ?
C00A N008 C00C C00I 3.8(7) . . . . ?
C00A N008 C00D C00M 59.6(9) . . . . ?
C00A N008 C00D C00V -121.1(7) . . . . ?
C00A C00J C00R C00I 93.2(7) . . . . ?
C00B C00Q C017 C00Y 1.7(13) . . . . ?
C00B C00U C015 C00Y 0.6(11) . . . . ?
C00C N008 C00A O002 172.9(7) . . . . ?
C00C N008 C00A C00J -4.0(8) . . . . ?
C00C N008 C00D C00M -117.9(8) . . . . ?
C00C N008 C00D C00V 61.4(8) . . . . ?
C00C C00I C00J C00A -0.3(7) . . . . ?
C00C C00I C00J C00R 108.1(5) . . . . ?
C00C C00I C00J C010 -143.2(7) . . . . ?
C00C C00I C00R C00J -96.1(6) . . . . ?
C00D N008 C00A O002 -4.9(11) . . . . ?
C00D N008 C00A C00J 178.2(6) . . . . ?
C00D N008 C00C O006 2.1(10) . . . . ?
C00D N008 C00C C00I -178.4(5) . . . . ?
C00D C00M C011 C014 2.0(13) . . . . ?
C00D C00V C00Z C014 1.0(10) . . . . ?
C00E N007 C009 O001 1.1(10) . . . . ?
C00E N007 C009 C00H -178.9(5) . . . . ?
C00E N007 C00F O003 -3.5(11) . . . . ?
C00E N007 C00F C00S 177.0(6) . . . . ?
C00E C00N C00T C018 -0.8(10) . . . . ?
C00E C00W C016 C018 -1.0(14) . . . . ?
C00F N007 C009 O001 -175.3(7) . . . . ?
C00F N007 C009 C00H 4.7(7) . . . . ?
C00F N007 C00E C00N -122.7(7) . . . . ?
C00F N007 C00E C00W 58.9(9) . . . . ?
C00G C00I C00J C00A 139.7(6) . . . . ?
C00G C00I C00J C00R -111.9(7) . . . . ?
C00G C00I C00J C010 -3.1(10) . . . . ?
C00G C00I C00R C00J 107.4(6) . . . . ?
C00G C00P C00X C019 174.9(7) . . . . ?
C00H C00L C00S C00F 92.9(7) . . . . ?
C00H C00L C00S C013 -111.3(7) . . . . ?
C00I C00G C00P C00O -150.0(6) . . . . ?
C00I C00G C00P C00X 33.4(8) . . . . ?
C00K C00B C00Q C017 174.3(7) . . . . ?
C00K C00B C00U C015 -175.5(6) . . . . ?
C00K C00H C00L C00S 109.0(6) . . . . ?
C00K C00H C00S C00F 137.3(6) . . . . ?
C00K C00H C00S C00L -112.3(6) . . . . ?
C00K C00H C00S C013 -2.8(10) . . . . ?
C00L C00H C00K O005 16.1(9) . . . . ?
C00L C00H C00K C00B -159.9(5) . . . . ?
C00L C00H C00S C00F -110.4(6) . . . . ?
C00L C00H C00S C013 109.5(8) . . . . ?
C00M C00D C00V C00Z -0.5(10) . . . . ?
C00M C011 C014 C00Z -1.6(13) . . . . ?
C00N C00E C00W C016 1.6(12) . . . . ?
C00N C00T C018 C016 1.4(11) . . . . ?
C00O C00P C00X C019 -1.7(11) . . . . ?
C00O C012 C01A C019 -0.8(13) . . . . ?
C00P C00G C00I C00C 41.4(8) . . . . ?
C00P C00G C00I C00J -93.5(7) . . . . ?
C00P C00G C00I C00R -163.6(6) . . . . ?
C00P C00O C012 C01A 0.9(11) . . . . ?
C00P C00X C019 C01A 1.9(12) . . . . ?
C00Q C00B C00K O005 -146.9(7) . . . . ?
C00Q C00B C00K C00H 29.1(9) . . . . ?
C00Q C00B C00U C015 1.4(10) . . . . ?
C00R C00I C00J C00A -108.4(6) . . . . ?
C00R C00I C00J C010 108.8(8) . . . . ?
C00S C00H C00K O005 87.1(8) . . . . ?
C00S C00H C00K C00B -88.9(7) . . . . ?
C00U C00B C00K O005 29.9(9) . . . . ?
C00U C00B C00K C00H -154.1(6) . . . . ?
C00U C00B C00Q C017 -2.5(11) . . . . ?
C00V C00D C00M C011 -1.0(12) . . . . ?
C00V C00Z C014 C011 0.0(11) . . . . ?
C00W C00E C00N C00T -0.7(10) . . . . ?
C00W C016 C018 C00T -0.4(13) . . . . ?
C00X C019 C01A C012 -0.6(13) . . . . ?
C010 C00J C00R C00I -113.3(7) . . . . ?
C012 C00O C00P C00G -176.3(6) . . . . ?
C012 C00O C00P C00X 0.3(10) . . . . ?
C015 C00Y C017 C00Q 0.2(13) . . . . ?
C017 C00Y C015 C00U -1.4(12) . . . . ?
